data_7232150
loop_
_publ_author_name
'Wang, Si-Yuan'
'Zhou, Zhao-Hui'

_publ_section_title
;
 Molybdenum imidazole citrate and bipyridine homocitrate in different
 oxidation states -- balance between coordinated \a-hydroxy and \a-alkoxy
 groups
;
_journal_issue 1
_journal_name_full 'RSC Advances'
_journal_page_first 519
_journal_paper_doi 10.1039/C8RA09134J
_journal_volume 9
_journal_year 2019
_chemical_formula_moiety 'C21 H22 Mo5 N6 O23 S, 2(C3 H5 N2), 6(H2 O), C3 H4 N2'
_chemical_formula_sum 'C30 H48 Mo5 N12 O29 S'
_chemical_formula_weight 1552.53
_space_group_crystal_system monoclinic
_space_group_IT_number 14
_space_group_name_Hall '-P 2ybc'
_space_group_name_H-M_alt 'P 1 21/c 1'
_symmetry_space_group_name_Hall '-P 2ybc'
_symmetry_space_group_name_H-M 'P 1 21/c 1'
_atom_sites_solution_hydrogens mixed
_atom_sites_solution_primary dual
_audit_creation_date 2018-03-14
_audit_creation_method
;
Olex2 1.2
(compiled 2017.08.10 svn.r3458 for OlexSys, GUI svn.r5381)
;
_audit_update_record
;
2018-04-16 deposited with the CCDC.
2018-12-11 downloaded from the CCDC.
;
_cell_angle_alpha 90
_cell_angle_beta 103.660(2)
_cell_angle_gamma 90
_cell_formula_units_Z 4
_cell_length_a 21.9484(4)
_cell_length_b 15.2878(3)
_cell_length_c 15.5230(3)
_cell_measurement_reflns_used 9543
_cell_measurement_temperature 173
_cell_measurement_theta_max 62.0939
_cell_measurement_theta_min 3.1612
_cell_volume 5061.30(17)
_computing_cell_refinement
;
CrysAlisPro, Agilent Technologies,
Version 1.171.35.15 (release 03-08-2011 CrysAlis171 .NET)
(compiled Aug  3 2011,13:03:54)
;
_computing_data_collection
;
CrysAlisPro, Agilent Technologies,
Version 1.171.35.15 (release 03-08-2011 CrysAlis171 .NET)
(compiled Aug  3 2011,13:03:54)
;
_computing_data_reduction
;
CrysAlisPro, Agilent Technologies,
Version 1.171.35.15 (release 03-08-2011 CrysAlis171 .NET)
(compiled Aug  3 2011,13:03:54)
;
_computing_molecular_graphics 'Olex2 (Dolomanov et al., 2009)'
_computing_publication_material 'Olex2 (Dolomanov et al., 2009)'
_computing_structure_refinement 'ShelXL (Sheldrick, 2015)'
_computing_structure_solution 'ShelXT (Sheldrick, 2015)'
_diffrn_ambient_temperature 173
_diffrn_detector_area_resol_mean 16.1903
_diffrn_measured_fraction_theta_full 0.989
_diffrn_measured_fraction_theta_max 0.989
_diffrn_measurement_details
;
#__ type_ start__ end____ width___ exp.time_
  1 omega   34.00  102.00   1.0000    2.5000
omega____ theta____ kappa____ phi______ frames
    -       32.3066   57.0000   60.0000 68

#__ type_ start__ end____ width___ exp.time_
  2 omega   73.00  166.00   1.0000   10.0000
omega____ theta____ kappa____ phi______ frames
    -       94.5000   50.0000  120.0000 93

#__ type_ start__ end____ width___ exp.time_
  3 omega  105.00  165.00   1.0000   10.0000
omega____ theta____ kappa____ phi______ frames
    -       94.5000   50.0000  150.0000 60

#__ type_ start__ end____ width___ exp.time_
  4 omega   79.00  105.00   1.0000   10.0000
omega____ theta____ kappa____ phi______ frames
    -       94.5000  112.0000   30.0000 26

#__ type_ start__ end____ width___ exp.time_
  5 omega   49.00   81.00   1.0000    2.5000
omega____ theta____ kappa____ phi______ frames
    -       32.3066  178.0000   90.0000 32

#__ type_ start__ end____ width___ exp.time_
  6 omega   39.00  102.00   1.0000   10.0000
omega____ theta____ kappa____ phi______ frames
    -       94.5000  178.0000  150.0000 63

#__ type_ start__ end____ width___ exp.time_
  7 omega   36.00   69.00   1.0000   10.0000
omega____ theta____ kappa____ phi______ frames
    -       94.5000  178.0000  -60.0000 33

#__ type_ start__ end____ width___ exp.time_
  8 omega   79.00  120.00   1.0000   10.0000
omega____ theta____ kappa____ phi______ frames
    -       94.5000   38.0000 -150.0000 41

#__ type_ start__ end____ width___ exp.time_
  9 omega  121.00  147.00   1.0000   10.0000
omega____ theta____ kappa____ phi______ frames
    -       94.5000   38.0000 -150.0000 26

#__ type_ start__ end____ width___ exp.time_
 10 omega   26.00  121.00   1.0000   10.0000
omega____ theta____ kappa____ phi______ frames
    -       94.5000  -64.0000  -30.0000 95

#__ type_ start__ end____ width___ exp.time_
 11 omega   34.00   76.00   1.0000   10.0000
omega____ theta____ kappa____ phi______ frames
    -       94.5000 -112.0000  150.0000 42

#__ type_ start__ end____ width___ exp.time_
 12 omega   27.00  118.00   1.0000   10.0000
omega____ theta____ kappa____ phi______ frames
    -       94.5000  -50.0000  120.0000 91

#__ type_ start__ end____ width___ exp.time_
 13 omega   21.00   47.00   1.0000   10.0000
omega____ theta____ kappa____ phi______ frames
    -       94.5000 -112.0000   60.0000 26

#__ type_ start__ end____ width___ exp.time_
 14 omega  -33.00  100.00   1.0000    2.5000
omega____ theta____ kappa____ phi______ frames
    -       32.3066   19.0000 -120.0000 133

#__ type_ start__ end____ width___ exp.time_
 15 omega  -99.00  -74.00   1.0000    2.5000
omega____ theta____ kappa____ phi______ frames
    -      -32.3066 -178.0000   60.0000 25
;
_diffrn_measurement_device_type 'Xcalibur, Sapphire3, Gemini ultra'
_diffrn_measurement_method '\w scans'
_diffrn_orient_matrix_UB_11 -0.0024643000
_diffrn_orient_matrix_UB_12 0.0678761000
_diffrn_orient_matrix_UB_13 0.0722576000
_diffrn_orient_matrix_UB_21 0.0692780000
_diffrn_orient_matrix_UB_22 -0.0190498000
_diffrn_orient_matrix_UB_23 0.0446171000
_diffrn_orient_matrix_UB_31 0.0205113000
_diffrn_orient_matrix_UB_32 0.0719341000
_diffrn_orient_matrix_UB_33 -0.0567175000
_diffrn_radiation_monochromator mirror
_diffrn_radiation_type CuK\a
_diffrn_radiation_wavelength 1.54184
_diffrn_reflns_av_R_equivalents 0.0331
_diffrn_reflns_av_unetI/netI 0.0422
_diffrn_reflns_Laue_measured_fraction_full 0.989
_diffrn_reflns_Laue_measured_fraction_max 0.989
_diffrn_reflns_limit_h_max 25
_diffrn_reflns_limit_h_min -25
_diffrn_reflns_limit_k_max 17
_diffrn_reflns_limit_k_min -14
_diffrn_reflns_limit_l_max 17
_diffrn_reflns_limit_l_min -17
_diffrn_reflns_number 16632
_diffrn_reflns_point_group_measured_fraction_full 0.989
_diffrn_reflns_point_group_measured_fraction_max 0.989
_diffrn_reflns_theta_full 62.184
_diffrn_reflns_theta_max 62.184
_diffrn_reflns_theta_min 3.557
_diffrn_source 'Enhance Ultra (Cu) X-ray Source'
_exptl_absorpt_coefficient_mu 11.190
_exptl_absorpt_correction_T_max 1.00000
_exptl_absorpt_correction_T_min 0.44459
_exptl_absorpt_correction_type multi-scan
_exptl_absorpt_process_details
;
CrysAlisPro, Agilent Technologies,
Version 1.171.35.15 (release 03-08-2011 CrysAlis171 .NET)
(compiled Aug  3 2011,13:03:54)
Empirical absorption correction using spherical harmonics,
 implemented in SCALE3 ABSPACK scaling algorithm.
;
_exptl_crystal_colour green
_exptl_crystal_colour_primary green
_exptl_crystal_density_diffrn 2.030
_exptl_crystal_description plate
_exptl_crystal_F_000 3056
_exptl_crystal_size_max 0.3
_exptl_crystal_size_mid 0.2
_exptl_crystal_size_min 0.1
_refine_diff_density_max 2.759
_refine_diff_density_min -1.538
_refine_diff_density_rms 0.170
_refine_ls_extinction_method none
_refine_ls_goodness_of_fit_ref 1.052
_refine_ls_hydrogen_treatment constr
_refine_ls_matrix_type full
_refine_ls_number_parameters 679
_refine_ls_number_reflns 7914
_refine_ls_number_restraints 23
_refine_ls_restrained_S_all 1.068
_refine_ls_R_factor_all 0.0462
_refine_ls_R_factor_gt 0.0446
_refine_ls_shift/su_max 0.002
_refine_ls_shift/su_mean 0.000
_refine_ls_structure_factor_coef Fsqd
_refine_ls_weighting_details 'w=1/[\s^2^(Fo^2^)+(0.0611P)^2^+32.8388P] where P=(Fo^2^+2Fc^2^)/3'
_refine_ls_weighting_scheme calc
_refine_ls_wR_factor_gt 0.1137
_refine_ls_wR_factor_ref 0.1153
_reflns_Friedel_coverage 0.000
_reflns_number_gt 7547
_reflns_number_total 7914
_reflns_threshold_expression 'I > 2\s(I)'
_cod_data_source_file c8ra09134j2.cif
_cod_data_source_block exp_16371
_cod_database_code 7232150
_shelx_shelxl_version_number 2014/7
_shelx_space_group_comment
;
The symmetry employed for this shelxl refinement is uniquely defined
by the following loop, which should always be used as a source of
symmetry information in preference to the above space-group names.
They are only intended as comments.
;
_reflns_odcompleteness_completeness 99.90
_reflns_odcompleteness_iscentric 1
_reflns_odcompleteness_theta 61.08
_olex2_refinement_description
;
1. Fixed Uiso
 At 1.2 times of:
  All C(H) groups, {H5WA,H5WB} of O5WB, All C(H,H) groups, All C(H,H,H,H)
  groups, All N(H) groups, All O(H,H,H,H,H,H,H,H,H,H) groups
 At 1.5 times of:
  {H5WC,H5WD} of O5WA
2. Restrained distances
 N7-H7 = N9-H9 = N10-H10
 0.86 with sigma of 0.01
 H10-C26 = H10-C25
 2 with sigma of 0.01
 H1WA-O1W = H1WB-O1W = H2WA-O2W = H2WB-O2W = H3WA-O3W = H3WB-O3W = H4WA-O4W =
 H4WB-O4W
 0.85 with sigma of 0.01
 H1WA-H1WB = H2WA-H2WB = H4WB-H4WA
 1.39 with sigma of 0.01
 O20-N11
 3 with sigma of 0.01
3. Uiso/Uaniso restraints and constraints
Uanis(O6W) \\sim Ueq: with sigma of 0.01 and sigma for terminal atoms of 0.02
4. Others
 Sof(O5WB)=Sof(H5WA)=Sof(H5WB)=1-FVAR(1)
 Sof(O5WA)=Sof(H5WC)=Sof(H5WD)=FVAR(1)
5.a Riding coordinates:
 C27(H27), C26(H26), C25(H25), C25(H7,H9,H10), O6W(H1WA,H2WA,H2WB,H3WA,H4WA,
 H4WB,H3WB,H6WA,H6WB,H1WB), O5WB(H5WA,H5WB), O5WA(H5WC,H5WD)
5.b Secondary CH2 refined with riding coordinates:
 C9(H9A,H9B), C11(H11A,H11B), C3(H3A,H3B), C5(H5A,H5B)
5.c Aromatic/amide H refined with riding coordinates:
 N6(H6), N2(H2), C19(H19), N8(H8), N4(H4), C18(H18), C15(H15), C13(H13),
 C22(H22), C17(H17), C20(H20), C21(H21), C14(H14), C16(H16), C24(H24), C23(H23)
;
_olex2_submission_special_instructions 'No special instructions were received'

loop_
_space_group_symop_operation_xyz
'x, y, z'
'-x, y+1/2, -z+1/2'
'-x, -y, -z'
'x, -y-1/2, z-1/2'

loop_
_atom_site_label
_atom_site_type_symbol
_atom_site_fract_x
_atom_site_fract_y
_atom_site_fract_z
_atom_site_U_iso_or_equiv
_atom_site_adp_type
_atom_site_occupancy
_atom_site_site_symmetry_order
_atom_site_calc_flag
_atom_site_refinement_flags_posn
_atom_site_refinement_flags_adp
_atom_site_refinement_flags_occupancy
_atom_site_disorder_assembly
_atom_site_disorder_group
Mo3 Mo 0.68953(2) 0.54080(3) 0.44030(3) 0.00870(12) Uani 1 1 d . . . . .
Mo2 Mo 0.65723(2) 0.52687(3) 0.59088(3) 0.00906(12) Uani 1 1 d . . . . .
Mo1 Mo 0.76284(2) 0.59826(3) 0.58500(3) 0.00837(12) Uani 1 1 d . . . . .
Mo5 Mo 0.86221(2) 0.57297(3) 0.43700(3) 0.01118(13) Uani 1 1 d . . . . .
Mo4 Mo 0.77827(2) 0.54379(3) 0.81100(3) 0.01227(13) Uani 1 1 d . . . . .
S1 S 0.74102(6) 0.44777(8) 0.55640(8) 0.0107(3) Uani 1 1 d . . . . .
O1 O 0.69384(17) 0.4839(2) 0.7277(2) 0.0122(8) Uani 1 1 d . . . . .
O11 O 0.76882(17) 0.5162(2) 0.3804(2) 0.0122(8) Uani 1 1 d . . . . .
O12 O 0.86438(18) 0.5204(3) 0.3125(3) 0.0152(8) Uani 1 1 d . . . . .
O16 O 0.65248(18) 0.4304(3) 0.3675(3) 0.0161(8) Uani 1 1 d . . . . .
O14 O 0.87775(19) 0.4318(3) 0.4673(3) 0.0177(9) Uani 1 1 d . . . . .
O2 O 0.7360(2) 0.4679(3) 0.8939(3) 0.0188(9) Uani 1 1 d . . . . .
O6 O 0.60776(18) 0.4106(3) 0.5828(3) 0.0171(8) Uani 1 1 d . . . . .
O4 O 0.81017(18) 0.4036(3) 0.7847(3) 0.0170(9) Uani 1 1 d . . . . .
O21 O 0.69141(17) 0.6382(2) 0.6290(2) 0.0109(8) Uani 1 1 d . . . . .
O20 O 0.84445(16) 0.5814(2) 0.5456(2) 0.0116(8) Uani 1 1 d D . . . .
O10 O 0.80599(17) 0.5696(2) 0.7120(2) 0.0128(8) Uani 1 1 d . . . . .
O23 O 0.72682(17) 0.6519(2) 0.4714(2) 0.0113(7) Uani 1 1 d . . . . .
O18 O 0.8377(2) 0.6720(3) 0.3888(3) 0.0199(9) Uani 1 1 d . . . . .
O22 O 0.61148(19) 0.5667(2) 0.4739(3) 0.0154(8) Uani 1 1 d . . . . .
O19 O 0.9429(2) 0.5802(3) 0.4614(3) 0.0220(9) Uani 1 1 d . . . . .
O3 O 0.6911(2) 0.3405(3) 0.9056(3) 0.0321(11) Uani 1 1 d . . . . .
O5 O 0.8141(2) 0.2827(3) 0.7085(3) 0.0233(9) Uani 1 1 d . . . . .
N5 N 0.6489(2) 0.6134(3) 0.3165(3) 0.0157(10) Uani 1 1 d . . . . .
O17 O 0.6145(2) 0.3561(3) 0.2456(3) 0.0288(11) Uani 1 1 d . . . . .
O9 O 0.8480(2) 0.5450(3) 0.8915(3) 0.0212(9) Uani 1 1 d . . . . .
O7 O 0.5319(2) 0.3300(4) 0.6132(3) 0.0373(13) Uani 1 1 d . . . . .
O8 O 0.7410(2) 0.6377(3) 0.8290(3) 0.0209(9) Uani 1 1 d . . . . .
O13 O 0.8233(2) 0.4317(3) 0.2026(3) 0.0335(12) Uani 1 1 d . . . . .
N1 N 0.7995(2) 0.7305(3) 0.6146(3) 0.0141(10) Uani 1 1 d . . . . .
N7 N 0.6479(2) 0.7937(3) 0.4673(4) 0.0225(11) Uani 1 1 d D . . . .
N3 N 0.5780(2) 0.5778(3) 0.6395(3) 0.0157(10) Uani 1 1 d . . . . .
N6 N 0.6459(3) 0.7104(4) 0.2117(3) 0.0229(11) Uani 1 1 d . . . . .
H6 H 0.6577 0.7502 0.1800 0.028 Uiso 1 1 calc R . . . .
O15 O 0.8669(2) 0.2903(3) 0.4818(4) 0.0421(14) Uani 1 1 d . . . . .
N2 N 0.8393(3) 0.8470(3) 0.6873(4) 0.0248(12) Uani 1 1 d . . . . .
H2 H 0.8523 0.8827 0.7305 0.030 Uiso 1 1 calc R . . . .
C1 C 0.6797(3) 0.4004(4) 0.7592(4) 0.0158(12) Uani 1 1 d . . . . .
C19 C 0.6810(3) 0.6737(4) 0.2842(4) 0.0178(12) Uani 1 1 d . . . . .
H19 H 0.7226 0.6883 0.3091 0.021 Uiso 1 1 calc R . . . .
C7 C 0.7710(3) 0.4451(4) 0.3221(4) 0.0148(12) Uani 1 1 d . . . . .
N9 N 0.9240(2) 0.4395(4) 0.7522(4) 0.0299(13) Uani 1 1 d D . . . .
N8 N 0.5587(3) 0.8505(4) 0.4634(3) 0.0269(12) Uani 1 1 d . . . . .
H8 H 0.5190 0.8566 0.4578 0.032 Uiso 1 1 calc R . . . .
C10 C 0.8482(3) 0.3611(4) 0.4457(4) 0.0200(13) Uani 1 1 d . . . . .
C12 C 0.6541(3) 0.4042(4) 0.2891(4) 0.0170(12) Uani 1 1 d . . . . .
C9 C 0.7886(3) 0.3594(4) 0.3735(4) 0.0174(12) Uani 1 1 d . . . . .
H9A H 0.7544 0.3430 0.3999 0.021 Uiso 1 1 calc R . . . .
H9B H 0.7925 0.3139 0.3315 0.021 Uiso 1 1 calc R . . . .
C11 C 0.7087(3) 0.4349(4) 0.2529(4) 0.0191(13) Uani 1 1 d . . . . .
H11A H 0.6978 0.4908 0.2238 0.023 Uiso 1 1 calc R . . . .
H11B H 0.7147 0.3935 0.2083 0.023 Uiso 1 1 calc R . . . .
N4 N 0.4838(3) 0.6142(5) 0.6491(4) 0.0422(17) Uani 1 1 d . . . . .
H4 H 0.4440 0.6234 0.6343 0.051 Uiso 1 1 calc R . . . .
N10 N 0.9939(4) 0.4621(5) 0.6797(5) 0.0468(18) Uani 1 1 d D . . . .
C8 C 0.8224(3) 0.4654(4) 0.2726(4) 0.0170(13) Uani 1 1 d . . . . .
C18 C 0.5796(3) 0.6023(4) 0.7260(4) 0.0212(13) Uani 1 1 d . . . . .
H18 H 0.6151 0.6032 0.7726 0.025 Uiso 1 1 calc R . . . .
C6 C 0.5796(3) 0.3728(4) 0.6377(4) 0.0198(13) Uani 1 1 d . . . . .
C2 C 0.7030(3) 0.4018(4) 0.8606(4) 0.0199(13) Uani 1 1 d . . . . .
C15 C 0.8160(3) 0.7880(4) 0.5560(4) 0.0199(13) Uani 1 1 d . . . . .
H15 H 0.8110 0.7787 0.4956 0.024 Uiso 1 1 calc R . . . .
C13 C 0.8141(3) 0.7684(4) 0.6931(4) 0.0174(12) Uani 1 1 d . . . . .
H13 H 0.8076 0.7439 0.7451 0.021 Uiso 1 1 calc R . . . .
C4 C 0.7842(3) 0.3386(4) 0.7393(4) 0.0181(13) Uani 1 1 d . . . . .
C22 C 0.5878(3) 0.7759(5) 0.4547(4) 0.0258(14) Uani 1 1 d . . . . .
H22 H 0.5691 0.7213 0.4420 0.031 Uiso 1 1 calc R . . . .
C3 C 0.7140(3) 0.3270(4) 0.7240(4) 0.0176(12) Uani 1 1 d . . . . .
H3A H 0.7059 0.2726 0.7516 0.021 Uiso 1 1 calc R . . . .
H3B H 0.6964 0.3214 0.6608 0.021 Uiso 1 1 calc R . . . .
C17 C 0.5211(3) 0.6245(5) 0.7315(4) 0.0277(15) Uani 1 1 d . . . . .
H17 H 0.5089 0.6433 0.7818 0.033 Uiso 1 1 calc R . . . .
C20 C 0.5873(3) 0.6732(5) 0.1965(4) 0.0291(15) Uani 1 1 d . . . . .
H20 H 0.5530 0.6865 0.1506 0.035 Uiso 1 1 calc R . . . .
C21 C 0.5895(3) 0.6136(4) 0.2613(4) 0.0237(14) Uani 1 1 d . . . . .
H21 H 0.5564 0.5783 0.2677 0.028 Uiso 1 1 calc R . . . .
C14 C 0.8409(3) 0.8608(4) 0.6014(4) 0.0262(14) Uani 1 1 d . . . . .
H14 H 0.8560 0.9102 0.5782 0.031 Uiso 1 1 calc R . . . .
C16 C 0.5190(3) 0.5873(6) 0.5948(5) 0.0346(18) Uani 1 1 d . . . . .
H16 H 0.5043 0.5768 0.5344 0.042 Uiso 1 1 calc R . . . .
C24 C 0.6583(3) 0.8804(5) 0.4842(5) 0.0298(15) Uani 1 1 d . . . . .
H24 H 0.6967 0.9090 0.4947 0.036 Uiso 1 1 calc R . . . .
C27 C 0.9775(3) 0.4655(5) 0.8104(5) 0.0334(17) Uani 1 1 d . . . . .
H27 H 0.9825 0.4721 0.8713 0.040 Uiso 1 1 d R . . A 1
C5 C 0.6091(3) 0.3822(4) 0.7358(4) 0.0187(12) Uani 1 1 d . . . . .
H5A H 0.6015 0.3288 0.7655 0.022 Uiso 1 1 calc R . . . .
H5B H 0.5882 0.4295 0.7591 0.022 Uiso 1 1 calc R . . . .
C23 C 0.6024(4) 0.9165(4) 0.4827(5) 0.0316(16) Uani 1 1 d . . . . .
H23 H 0.5946 0.9750 0.4928 0.038 Uiso 1 1 calc R . . . .
C26 C 1.0207(3) 0.4798(6) 0.7668(5) 0.0404(19) Uani 1 1 d D . . . .
H26 H 1.0617 0.4983 0.7903 0.048 Uiso 1 1 d R . . B 1
C25 C 0.9346(3) 0.4381(5) 0.6733(4) 0.043(2) Uani 1 1 d D . . . .
H25 H 0.9058 0.4228 0.6213 0.052 Uiso 1 1 d R . . C 1
H7 H 0.6744 0.7550 0.4603 0.052 Uiso 1 1 d DR . . . .
H9 H 0.8873 0.4277 0.7581 0.052 Uiso 1 1 d DR . . . .
H10 H 1.0119 0.4739 0.6356 0.052 Uiso 1 1 d DR . . . .
O1W O 0.4331(2) 0.8758(3) 0.4388(3) 0.0374(12) Uani 1 1 d D . . . .
O4W O 0.7975(2) 0.3275(3) 0.0546(3) 0.0382(13) Uani 1 1 d D . . . .
O2W O 0.3914(4) 0.7431(4) 0.5284(5) 0.076(2) Uani 1 1 d D . . . .
O3W O 0.8999(4) 1.0529(5) 0.5349(4) 0.072(2) Uani 1 1 d D . . . .
N12 N 0.9955(4) 0.7064(6) 0.7813(6) 0.066(2) Uiso 1 1 d . . . . .
N11 N 0.9564(5) 0.6612(9) 0.6629(8) 0.111(4) Uiso 1 1 d D . . . .
C29 C 1.0542(7) 0.7216(10) 0.7316(10) 0.093(4) Uiso 1 1 d . . . . .
C30 C 1.0145(7) 0.6868(11) 0.6510(10) 0.098(4) Uiso 1 1 d . . . . .
C28 C 0.9506(7) 0.6746(11) 0.7414(11) 0.096(4) Uiso 1 1 d . . . . .
O6W O 1.0173(3) 0.7734(5) 0.9485(4) 0.155(5) Uani 1 1 d . U . . .
H1WA H 0.4252 0.8767 0.3847 0.186 Uiso 1 1 d DR . . . .
H2WA H 0.3661 0.7644 0.5596 0.186 Uiso 1 1 d DR . . . .
H2WB H 0.3749 0.7048 0.4933 0.186 Uiso 1 1 d DR . . . .
H3WA H 0.8715 1.0861 0.5021 0.186 Uiso 1 1 d DR . . . .
H4WA H 0.8211 0.2946 0.0340 0.186 Uiso 1 1 d DR . . . .
H4WB H 0.7617 0.3091 0.0524 0.186 Uiso 1 1 d DR . . . .
H3WB H 0.8901 1.0116 0.4860 0.186 Uiso 1 1 d DR . . . .
H6WA H 1.0189 0.7554 0.8974 0.186 Uiso 1 1 d R . . . .
H6WB H 1.0437 0.7419 0.9841 0.186 Uiso 1 1 d R . . . .
H1WB H 0.4311 0.8276 0.4650 0.186 Uiso 1 1 d DR . . . .
O5WB O 0.9734(6) 0.6073(8) 0.9782(8) 0.040(3) Uani 0.449(12) 1 d . . P D 2
H5WA H 1.0029 0.6429 0.9994 0.048 Uiso 0.449(12) 1 d R . P D 2
H5WB H 0.9906 0.5681 0.9530 0.048 Uiso 0.449(12) 1 d R . P D 2
O5WA O 0.9190(4) 0.6926(6) 0.9094(7) 0.036(3) Uani 0.551(12) 1 d . . P D 1
H5WC H 0.9078 0.6396 0.9112 0.054 Uiso 0.551(12) 1 d R . P D 1
H5WD H 0.8983 0.7163 0.8620 0.054 Uiso 0.551(12) 1 d R . P D 1

loop_
_atom_site_aniso_label
_atom_site_aniso_U_11
_atom_site_aniso_U_22
_atom_site_aniso_U_33
_atom_site_aniso_U_23
_atom_site_aniso_U_13
_atom_site_aniso_U_12
Mo3 0.0108(2) 0.0077(2) 0.0074(2) -0.00045(16) 0.00186(17) 0.00011(16)
Mo2 0.0098(2) 0.0091(2) 0.0079(2) 0.00087(16) 0.00143(16) 0.00120(16)
Mo1 0.0111(2) 0.0070(2) 0.0068(2) -0.00028(15) 0.00188(16) 0.00001(15)
Mo5 0.0135(2) 0.0098(2) 0.0113(2) -0.00035(17) 0.00518(17) -0.00057(16)
Mo4 0.0137(2) 0.0130(2) 0.0091(2) 0.00142(16) 0.00074(17) -0.00086(17)
S1 0.0138(6) 0.0075(6) 0.0110(6) 0.0007(5) 0.0028(5) 0.0007(5)
O1 0.0126(19) 0.0113(19) 0.0128(19) 0.0040(15) 0.0032(15) -0.0004(15)
O11 0.0147(19) 0.0090(19) 0.0136(19) -0.0044(15) 0.0048(15) 0.0000(15)
O12 0.019(2) 0.016(2) 0.0129(19) -0.0032(16) 0.0073(16) -0.0013(16)
O16 0.016(2) 0.014(2) 0.017(2) -0.0035(16) 0.0023(16) -0.0029(16)
O14 0.022(2) 0.011(2) 0.020(2) 0.0013(16) 0.0041(17) 0.0043(17)
O2 0.023(2) 0.021(2) 0.012(2) 0.0060(17) 0.0035(17) -0.0045(17)
O6 0.0132(19) 0.019(2) 0.019(2) -0.0001(17) 0.0045(16) -0.0027(16)
O4 0.0139(19) 0.013(2) 0.022(2) -0.0004(17) -0.0005(16) 0.0022(16)
O21 0.0137(18) 0.0111(19) 0.0085(17) 0.0006(14) 0.0038(14) 0.0037(15)
O20 0.0080(18) 0.0141(19) 0.0130(19) -0.0003(15) 0.0033(15) 0.0004(14)
O10 0.0113(18) 0.0132(19) 0.0136(19) 0.0003(15) 0.0023(15) -0.0003(15)
O23 0.0146(18) 0.0091(18) 0.0109(18) -0.0025(15) 0.0045(15) 0.0005(15)
O18 0.031(2) 0.014(2) 0.015(2) -0.0004(16) 0.0058(17) -0.0024(17)
O22 0.029(2) 0.0078(19) 0.015(2) 0.0002(15) 0.0147(17) 0.0006(16)
O19 0.022(2) 0.023(2) 0.022(2) -0.0056(18) 0.0076(18) -0.0051(18)
O3 0.037(3) 0.035(3) 0.023(2) 0.014(2) 0.003(2) -0.011(2)
O5 0.021(2) 0.017(2) 0.029(2) -0.0023(19) 0.0023(18) 0.0044(18)
N5 0.016(2) 0.018(3) 0.011(2) 0.000(2) 0.0005(19) 0.003(2)
O17 0.021(2) 0.036(3) 0.029(2) -0.020(2) 0.0046(19) -0.008(2)
O9 0.021(2) 0.024(2) 0.015(2) 0.0013(17) -0.0029(17) -0.0028(17)
O7 0.024(2) 0.052(3) 0.031(3) 0.010(2) -0.004(2) -0.020(2)
O8 0.025(2) 0.017(2) 0.022(2) -0.0014(17) 0.0069(17) 0.0017(17)
O13 0.040(3) 0.038(3) 0.030(3) -0.022(2) 0.022(2) -0.015(2)
N1 0.018(2) 0.012(2) 0.012(2) -0.0043(19) 0.0035(19) -0.0027(19)
N7 0.021(3) 0.020(3) 0.026(3) 0.000(2) 0.004(2) 0.005(2)
N3 0.010(2) 0.022(3) 0.015(2) 0.001(2) 0.0021(19) 0.0049(19)
N6 0.032(3) 0.020(3) 0.015(3) 0.006(2) 0.004(2) 0.001(2)
O15 0.028(3) 0.015(2) 0.078(4) 0.016(3) 0.002(3) 0.004(2)
N2 0.033(3) 0.014(3) 0.025(3) -0.010(2) 0.003(2) -0.004(2)
C1 0.015(3) 0.015(3) 0.017(3) 0.007(2) 0.002(2) -0.001(2)
C19 0.021(3) 0.015(3) 0.019(3) 0.001(2) 0.007(2) 0.001(2)
C7 0.022(3) 0.014(3) 0.011(3) -0.004(2) 0.008(2) -0.002(2)
N9 0.016(3) 0.048(4) 0.027(3) 0.008(3) 0.008(2) 0.003(2)
N8 0.022(3) 0.036(3) 0.022(3) 0.008(2) 0.004(2) 0.010(2)
C10 0.020(3) 0.011(3) 0.032(3) 0.001(3) 0.012(3) 0.001(2)
C12 0.017(3) 0.017(3) 0.015(3) -0.003(2) 0.001(2) 0.003(2)
C9 0.019(3) 0.009(3) 0.026(3) -0.004(2) 0.008(2) -0.003(2)
C11 0.026(3) 0.020(3) 0.011(3) -0.008(2) 0.004(2) -0.005(3)
N4 0.015(3) 0.078(5) 0.031(3) -0.008(3) 0.002(2) 0.019(3)
N10 0.052(4) 0.057(5) 0.043(4) 0.007(3) 0.035(3) 0.002(3)
C8 0.022(3) 0.011(3) 0.020(3) 0.002(2) 0.011(3) 0.001(2)
C18 0.018(3) 0.031(4) 0.014(3) -0.004(3) 0.003(2) 0.001(3)
C6 0.014(3) 0.017(3) 0.027(3) 0.005(3) 0.001(2) 0.001(2)
C2 0.017(3) 0.027(4) 0.017(3) 0.004(3) 0.007(2) 0.001(3)
C15 0.028(3) 0.016(3) 0.016(3) -0.001(2) 0.006(2) -0.002(3)
C13 0.024(3) 0.012(3) 0.018(3) -0.004(2) 0.008(2) 0.001(2)
C4 0.024(3) 0.012(3) 0.017(3) 0.009(2) 0.003(2) 0.002(2)
C22 0.028(4) 0.027(4) 0.021(3) -0.001(3) 0.002(3) -0.001(3)
C3 0.014(3) 0.014(3) 0.022(3) 0.006(2) 0.000(2) -0.002(2)
C17 0.021(3) 0.041(4) 0.022(3) -0.006(3) 0.008(3) 0.004(3)
C20 0.031(4) 0.032(4) 0.019(3) 0.003(3) -0.006(3) 0.002(3)
C21 0.021(3) 0.026(3) 0.020(3) 0.004(3) -0.004(3) -0.002(3)
C14 0.035(4) 0.016(3) 0.027(3) -0.002(3) 0.004(3) -0.007(3)
C16 0.020(3) 0.061(5) 0.021(3) -0.008(3) 0.002(3) 0.011(3)
C24 0.027(4) 0.022(3) 0.041(4) -0.006(3) 0.010(3) -0.004(3)
C27 0.028(4) 0.052(5) 0.019(3) 0.003(3) 0.003(3) 0.001(3)
C5 0.015(3) 0.021(3) 0.022(3) 0.005(3) 0.008(2) -0.001(2)
C23 0.042(4) 0.017(3) 0.038(4) 0.002(3) 0.014(3) 0.013(3)
C26 0.020(4) 0.056(5) 0.046(5) 0.006(4) 0.009(3) 0.003(3)
C25 0.057(5) 0.044(5) 0.021(4) 0.003(3) -0.005(3) 0.004(4)
O1W 0.028(3) 0.048(3) 0.035(3) 0.003(2) 0.004(2) 0.011(2)
O4W 0.066(4) 0.027(3) 0.016(2) -0.0049(19) -0.001(2) 0.019(2)
O2W 0.127(7) 0.044(4) 0.081(5) 0.010(4) 0.072(5) 0.025(4)
O3W 0.081(5) 0.080(5) 0.050(4) -0.022(4) 0.007(4) 0.004(4)
O6W 0.146(10) 0.176(12) 0.137(10) -0.017(9) 0.024(8) -0.044(9)
O5WB 0.040(7) 0.036(7) 0.045(7) -0.007(5) 0.010(5) -0.004(5)
O5WA 0.029(5) 0.024(5) 0.056(6) 0.001(4) 0.010(4) 0.001(4)

loop_
_atom_type_symbol
_atom_type_description
_atom_type_scat_dispersion_real
_atom_type_scat_dispersion_imag
_atom_type_scat_source
C C 0.0181 0.0091 'International Tables Vol C Tables 4.2.6.8 and 6.1.1.4'
H H 0.0000 0.0000 'International Tables Vol C Tables 4.2.6.8 and 6.1.1.4'
Mo Mo -0.0483 2.7339 'International Tables Vol C Tables 4.2.6.8 and 6.1.1.4'
N N 0.0311 0.0180 'International Tables Vol C Tables 4.2.6.8 and 6.1.1.4'
O O 0.0492 0.0322 'International Tables Vol C Tables 4.2.6.8 and 6.1.1.4'
S S 0.3331 0.5567 'International Tables Vol C Tables 4.2.6.8 and 6.1.1.4'

loop_
_geom_angle_atom_site_label_1
_geom_angle_atom_site_label_2
_geom_angle_atom_site_label_3
_geom_angle
Mo1 Mo3 Mo2 59.635(15)
S1 Mo3 Mo2 56.59(3)
S1 Mo3 Mo1 56.99(3)
O11 Mo3 Mo2 141.08(10)
O11 Mo3 Mo1 91.91(10)
O11 Mo3 S1 86.29(10)
O11 Mo3 N5 85.15(16)
O16 Mo3 Mo2 105.41(11)
O16 Mo3 Mo1 145.85(11)
O16 Mo3 S1 88.93(11)
O16 Mo3 O11 83.00(15)
O16 Mo3 N5 84.84(17)
O23 Mo3 Mo2 92.13(11)
O23 Mo3 Mo1 48.16(11)
O23 Mo3 S1 104.16(11)
O23 Mo3 O11 85.63(15)
O23 Mo3 O16 162.07(16)
O23 Mo3 O22 95.96(16)
O23 Mo3 N5 80.41(17)
O22 Mo3 Mo2 48.17(12)
O22 Mo3 Mo1 96.00(12)
O22 Mo3 S1 102.17(12)
O22 Mo3 O11 170.66(15)
O22 Mo3 O16 93.12(16)
O22 Mo3 N5 86.05(17)
N5 Mo3 Mo2 132.81(13)
N5 Mo3 Mo1 128.53(13)
N5 Mo3 S1 169.96(13)
Mo1 Mo2 Mo3 59.827(16)
S1 Mo2 Mo3 56.51(3)
S1 Mo2 Mo1 57.04(3)
O1 Mo2 Mo3 141.26(10)
O1 Mo2 Mo1 91.97(10)
O1 Mo2 S1 86.51(10)
O1 Mo2 N3 84.96(16)
O6 Mo2 Mo3 105.41(11)
O6 Mo2 Mo1 145.33(11)
O6 Mo2 S1 88.40(12)
O6 Mo2 O1 82.39(15)
O6 Mo2 N3 83.04(17)
O21 Mo2 Mo3 91.99(11)
O21 Mo2 Mo1 48.69(11)
O21 Mo2 S1 104.94(11)
O21 Mo2 O1 86.55(15)
O21 Mo2 O6 162.13(16)
O21 Mo2 O22 95.07(16)
O21 Mo2 N3 82.05(17)
O22 Mo2 Mo3 47.92(11)
O22 Mo2 Mo1 95.97(12)
O22 Mo2 S1 101.86(12)
O22 Mo2 O1 170.71(15)
O22 Mo2 O6 93.70(16)
O22 Mo2 N3 86.21(17)
N3 Mo2 Mo3 133.20(13)
N3 Mo2 Mo1 130.73(13)
N3 Mo2 S1 168.63(14)
Mo2 Mo1 Mo3 60.537(16)
S1 Mo1 Mo3 56.73(3)
S1 Mo1 Mo2 56.86(3)
O21 Mo1 Mo3 91.36(11)
O21 Mo1 Mo2 46.98(11)
O21 Mo1 S1 103.07(12)
O21 Mo1 O20 168.36(15)
O21 Mo1 O10 87.55(15)
O21 Mo1 N1 85.59(17)
O20 Mo1 Mo3 96.13(10)
O20 Mo1 Mo2 144.63(11)
O20 Mo1 S1 88.50(11)
O20 Mo1 N1 82.77(16)
O10 Mo1 Mo3 145.48(11)
O10 Mo1 Mo2 95.25(11)
O10 Mo1 S1 89.96(11)
O10 Mo1 O20 91.27(15)
O10 Mo1 N1 86.05(16)
O23 Mo1 Mo3 46.91(11)
O23 Mo1 Mo2 91.97(11)
O23 Mo1 S1 102.68(11)
O23 Mo1 O21 89.82(15)
O23 Mo1 O20 88.82(15)
O23 Mo1 O10 167.36(15)
O23 Mo1 N1 81.41(16)
N1 Mo1 Mo3 128.28(12)
N1 Mo1 Mo2 132.29(13)
N1 Mo1 S1 170.31(13)
O11 Mo5 O14 77.50(15)
O12 Mo5 O11 72.82(14)
O12 Mo5 O14 77.74(15)
O20 Mo5 O11 90.83(15)
O20 Mo5 O12 158.89(16)
O20 Mo5 O14 85.87(16)
O18 Mo5 O11 90.45(17)
O18 Mo5 O12 90.52(17)
O18 Mo5 O14 165.14(17)
O18 Mo5 O20 103.16(18)
O18 Mo5 O19 103.8(2)
O19 Mo5 O11 157.05(17)
O19 Mo5 O12 88.91(18)
O19 Mo5 O14 85.24(18)
O19 Mo5 O20 103.02(18)
O1 Mo4 O4 76.03(14)
O2 Mo4 O1 72.38(15)
O2 Mo4 O4 78.07(16)
O10 Mo4 O1 89.82(15)
O10 Mo4 O2 156.51(17)
O10 Mo4 O4 82.90(16)
O9 Mo4 O1 155.34(17)
O9 Mo4 O2 90.38(18)
O9 Mo4 O4 83.36(17)
O9 Mo4 O10 101.04(19)
O8 Mo4 O1 94.41(17)
O8 Mo4 O2 93.78(19)
O8 Mo4 O4 168.89(18)
O8 Mo4 O10 102.97(19)
O8 Mo4 O9 104.4(2)
Mo3 S1 Mo2 66.90(4)
Mo3 S1 Mo1 66.29(4)
Mo2 S1 Mo1 66.11(4)
Mo2 O1 Mo4 120.82(17)
C1 O1 Mo2 122.8(3)
C1 O1 Mo4 113.1(3)
Mo3 O11 Mo5 121.28(17)
C7 O11 Mo3 123.4(3)
C7 O11 Mo5 112.7(3)
C8 O12 Mo5 121.3(4)
C12 O16 Mo3 132.0(4)
C10 O14 Mo5 137.0(4)
C2 O2 Mo4 118.6(4)
C6 O6 Mo2 131.7(4)
C4 O4 Mo4 134.8(4)
Mo2 O21 Mo1 84.33(14)
Mo5 O20 Mo1 132.88(19)
Mo4 O10 Mo1 134.0(2)
Mo3 O23 Mo1 84.92(15)
Mo3 O22 Mo2 83.91(16)
C19 N5 Mo3 122.3(4)
C19 N5 C21 105.8(5)
C21 N5 Mo3 131.8(4)
C15 N1 Mo1 126.5(4)
C13 N1 Mo1 126.7(4)
C13 N1 C15 106.7(5)
C22 N7 C24 110.3(5)
C22 N7 H7 121.8
C24 N7 H7 127.6
C18 N3 Mo2 126.0(4)
C16 N3 Mo2 127.9(4)
C16 N3 C18 106.0(5)
C19 N6 H6 126.2
C19 N6 C20 107.6(5)
C20 N6 H6 126.2
C13 N2 H2 125.8
C13 N2 C14 108.3(5)
C14 N2 H2 125.8
O1 C1 C2 107.0(5)
O1 C1 C3 111.7(5)
O1 C1 C5 111.7(5)
C3 C1 C2 107.8(5)
C3 C1 C5 109.9(5)
C5 C1 C2 108.6(5)
N5 C19 N6 111.0(5)
N5 C19 H19 124.5
N6 C19 H19 124.5
O11 C7 C9 111.3(4)
O11 C7 C11 111.4(5)
O11 C7 C8 107.6(5)
C9 C7 C8 107.9(5)
C11 C7 C9 110.5(5)
C11 C7 C8 108.0(5)
C27 N9 H9 132.8
C25 N9 C27 108.1(5)
C25 N9 H9 118.9
C22 N8 H8 125.5
C22 N8 C23 109.0(6)
C23 N8 H8 125.5
O14 C10 C9 120.9(5)
O15 C10 O14 122.1(6)
O15 C10 C9 117.0(5)
O16 C12 C11 117.0(5)
O17 C12 O16 122.6(6)
O17 C12 C11 120.4(5)
C7 C9 H9A 108.3
C7 C9 H9B 108.3
C10 C9 C7 116.0(5)
C10 C9 H9A 108.3
C10 C9 H9B 108.3
H9A C9 H9B 107.4
C7 C11 H11A 108.5
C7 C11 H11B 108.5
C12 C11 C7 115.2(5)
C12 C11 H11A 108.5
C12 C11 H11B 108.5
H11A C11 H11B 107.5
C17 N4 H4 125.7
C16 N4 H4 125.7
C16 N4 C17 108.7(6)
C26 N10 H10 123.9
C25 N10 C26 108.2(5)
C25 N10 H10 127.2
O12 C8 C7 114.6(5)
O13 C8 O12 123.1(6)
O13 C8 C7 122.3(5)
N3 C18 H18 125.6
C17 C18 N3 108.8(5)
C17 C18 H18 125.6
O6 C6 C5 117.4(5)
O7 C6 O6 122.8(6)
O7 C6 C5 119.8(6)
O2 C2 C1 116.4(5)
O3 C2 O2 123.2(6)
O3 C2 C1 120.4(6)
N1 C15 H15 125.7
C14 C15 N1 108.5(5)
C14 C15 H15 125.7
N1 C13 N2 110.3(5)
N1 C13 H13 124.8
N2 C13 H13 124.8
O4 C4 C3 119.0(5)
O5 C4 O4 122.9(6)
O5 C4 C3 118.1(5)
N7 C22 N8 107.2(6)
N7 C22 H22 126.4
N8 C22 H22 126.4
C1 C3 H3A 108.4
C1 C3 H3B 108.4
C4 C3 C1 115.4(5)
C4 C3 H3A 108.4
C4 C3 H3B 108.4
H3A C3 H3B 107.5
N4 C17 H17 126.8
C18 C17 N4 106.5(6)
C18 C17 H17 126.8
N6 C20 H20 126.8
C21 C20 N6 106.5(5)
C21 C20 H20 126.8
N5 C21 H21 125.5
C20 C21 N5 109.0(6)
C20 C21 H21 125.5
N2 C14 C15 106.2(6)
N2 C14 H14 126.9
C15 C14 H14 126.9
N3 C16 N4 110.1(6)
N3 C16 H16 125.0
N4 C16 H16 125.0
N7 C24 H24 126.7
C23 C24 N7 106.7(6)
C23 C24 H24 126.7
N9 C27 H27 125.6
C26 C27 N9 108.8(6)
C26 C27 H27 125.6
C1 C5 H5A 108.5
C1 C5 H5B 108.5
C6 C5 C1 115.1(5)
C6 C5 H5A 108.5
C6 C5 H5B 108.5
H5A C5 H5B 107.5
N8 C23 H23 126.6
C24 C23 N8 106.8(6)
C24 C23 H23 126.6
N10 C26 H26 126.8
C27 C26 N10 106.5(7)
C27 C26 H26 126.8
N9 C25 N10 108.3(6)
N9 C25 H25 125.8
N10 C25 H25 125.8
H1WA O1W H1WB 119.1
H4WA O4W H4WB 116.5
H2WA O2W H2WB 113.0
H3WA O3W H3WB 85.8
C28 N12 C29 118.1(12)
C28 N11 C30 112.6(12)
C30 C29 N12 88.5(11)
N11 C30 C29 112.0(13)
N12 C28 N11 108.6(14)
H6WA O6W H6WB 104.5
H5WA O5WB H5WB 104.5
H5WC O5WA H5WD 109.5

loop_
_geom_bond_atom_site_label_1
_geom_bond_atom_site_label_2
_geom_bond_distance
Mo3 Mo2 2.6066(6)
Mo3 Mo1 2.5882(6)
Mo3 S1 2.3634(13)
Mo3 O11 2.191(4)
Mo3 O16 2.086(4)
Mo3 O23 1.898(4)
Mo3 O22 1.946(4)
Mo3 N5 2.217(5)
Mo2 Mo1 2.5831(6)
Mo2 S1 2.3656(13)
Mo2 O1 2.187(4)
Mo2 O6 2.071(4)
Mo2 O21 1.898(4)
Mo2 O22 1.953(4)
Mo2 N3 2.195(5)
Mo1 S1 2.3705(13)
Mo1 O21 1.950(4)
Mo1 O20 2.041(4)
Mo1 O10 2.023(4)
Mo1 O23 1.936(4)
Mo1 N1 2.185(5)
Mo5 O11 2.208(4)
Mo5 O12 2.104(4)
Mo5 O14 2.218(4)
Mo5 O20 1.823(4)
Mo5 O18 1.717(4)
Mo5 O19 1.724(4)
Mo4 O1 2.194(4)
Mo4 O2 2.103(4)
Mo4 O4 2.320(4)
Mo4 O10 1.825(4)
Mo4 O9 1.733(4)
Mo4 O8 1.708(4)
O1 C1 1.427(7)
O11 C7 1.422(7)
O12 C8 1.293(7)
O16 C12 1.290(7)
O14 C10 1.264(8)
O2 C2 1.280(8)
O6 C6 1.300(8)
O4 C4 1.273(7)
O3 C2 1.232(8)
O5 C4 1.242(8)
N5 C19 1.328(8)
N5 C21 1.380(8)
O17 C12 1.214(7)
O7 C6 1.218(8)
O13 C8 1.208(8)
N1 C15 1.372(8)
N1 C13 1.318(8)
N7 C22 1.315(9)
N7 C24 1.360(9)
N7 H7 0.8547
N3 C18 1.387(8)
N3 C16 1.325(8)
N6 H6 0.8600
N6 C19 1.329(8)
N6 C20 1.374(9)
O15 C10 1.244(8)
N2 H2 0.8600
N2 C13 1.334(8)
N2 C14 1.359(9)
C1 C2 1.536(8)
C1 C3 1.522(9)
C1 C5 1.532(8)
C19 H19 0.9300
C7 C9 1.536(8)
C7 C11 1.534(8)
C7 C8 1.538(8)
N9 C27 1.363(9)
N9 C25 1.299(8)
N9 H9 0.8515
N8 H8 0.8600
N8 C22 1.330(9)
N8 C23 1.375(10)
C10 C9 1.508(9)
C12 C11 1.514(9)
C9 H9A 0.9700
C9 H9B 0.9700
C11 H11A 0.9700
C11 H11B 0.9700
N4 H4 0.8600
N4 C17 1.355(9)
N4 C16 1.337(9)
N10 C26 1.367(10)
N10 C25 1.334(9)
N10 H10 0.8855
C18 H18 0.9300
C18 C17 1.349(9)
C6 C5 1.514(9)
C15 H15 0.9300
C15 C14 1.362(9)
C13 H13 0.9300
C4 C3 1.513(8)
C22 H22 0.9300
C3 H3A 0.9700
C3 H3B 0.9700
C17 H17 0.9300
C20 H20 0.9300
C20 C21 1.350(10)
C21 H21 0.9300
C14 H14 0.9300
C16 H16 0.9300
C24 H24 0.9300
C24 C23 1.341(10)
C27 H27 0.9301
C27 C26 1.307(11)
C5 H5A 0.9700
C5 H5B 0.9700
C23 H23 0.9300
C26 H26 0.9300
C25 H25 0.9301
O1W H1WA 0.8169
O1W H1WB 0.8468
O4W H4WA 0.8376
O4W H4WB 0.8275
O2W H2WA 0.8811
O2W H2WB 0.8236
O3W H3WA 0.8697
O3W H3WB 0.9717
N12 C29 1.666(17)
N12 C28 1.142(16)
N11 C30 1.386(18)
N11 C28 1.271(19)
C29 C30 1.45(2)
O6W H6WA 0.8500
O6W H6WB 0.8503
O5WB H5WA 0.8502
O5WB H5WB 0.8500
O5WA H5WC 0.8501
O5WA H5WD 0.8492
